data_4344301
loop_
_publ_author_name
'Hopkins, E.H.'
'Adamson, M.G.'
'Zalkin, A.'
'Templeton, D.H.'

_publ_section_title
;
 The Crystal Structure of Cesium Aquopentachlororuthenate
;
_journal_name_full 'Inorganic Chemistry'
_journal_page_first 1431
_journal_page_last 1433
_journal_volume 5
_journal_year 1966
_chemical_formula_sum 'Cl5 Cs2 H2 O Ru'
_chemical_name_systematic 'Cs2 Ru Cl5 (H2 O)'
_space_group_IT_number 63
_symmetry_space_group_name_Hall '-C 2c 2 (z,y,-x)'
_symmetry_space_group_name_H-M 'C m c m (c,b,-a)'
_cell_angle_alpha 90
_cell_angle_beta 90
_cell_angle_gamma 90
_cell_formula_units_Z 4
_cell_length_a 7.986
_cell_length_b 17.289
_cell_length_c 7.4
_cell_volume 1021.718
_citation_journal_id_ASTM INOCAJ
_cod_data_source_file Hopkins_INOCAJ_1966_1066.cif
_cod_data_source_block H2Cl5Cs2O1Ru1
_cod_original_sg_symbol_H-M 'A m a m'
_cod_original_formula_sum 'H2 Cl5 Cs2 O1 Ru1'
_cod_database_code 4344301

loop_
_symmetry_equiv_pos_as_xyz
x,y,z
x+1/2,-y,-z
-x,-y,z
-x+1/2,y,-z
-x,-y,-z
-x-1/2,y,z
x,y,-z
x-1/2,-y,z
x,y+1/2,z+1/2
x+1/2,-y+1/2,-z+1/2
-x,-y+1/2,z+1/2
-x+1/2,y+1/2,-z+1/2
-x,-y+1/2,-z+1/2
-x-1/2,y+1/2,z+1/2
x,y+1/2,-z+1/2
x-1/2,-y+1/2,z+1/2

loop_
_atom_site_label
_atom_site_type_symbol
_atom_site_fract_x
_atom_site_fract_y
_atom_site_fract_z
_atom_site_occupancy
_atom_site_U_iso_or_equiv
Cs1 Cs+1 0.25 0.4715 0 1 0.0
O1 O-2 0.25 0.9936 0 1 0.0
Cl1 Cl-1 0.25 0.249 0 1 0.0
Ru1 Ru+3 0.25 0.1153 0 1 0.0
Cs2 Cs+1 0.25 0.7534 0 1 0.0
Cl2 Cl-1 0.4605 0.1112 0.2222 1 0.0
